data_4515923
loop_
_publ_author_name
'Hossain, Anowar'
'Dey, Arka'
'Seth, Saikat Kumar'
'Ray, Partha Pratim'
'Ballester, Pablo'
'Pritchard, Robin G.'
'Ortega-Castro, Joaqu\'in'
'Frontera, Antonio'
'Mukhopadhyay, Subrata'

_publ_section_title
;
 Enhanced Photosensitive Schottky Diode Behavior of Pyrazine over
 2-Aminopyrimidine Ligand in Copper(II)-Phthalate MOFs: Experimental and
 Theoretical Rationalization.
;
_journal_issue 8
_journal_name_full 'ACS omega'
_journal_page_first 9160
_journal_page_last 9171
_journal_paper_doi 10.1021/acsomega.8b01111
_journal_volume 3
_journal_year 2018
_chemical_formula_moiety 'C40 H30 Cu2 N6 O16, 2(H2 O)'
_chemical_formula_sum 'C40 H34 Cu2 N6 O18'
_chemical_formula_weight 1013.81
_space_group_crystal_system monoclinic
_space_group_IT_number 14
_space_group_name_Hall '-P 2yn'
_space_group_name_H-M_alt 'P 1 21/n 1'
_atom_sites_solution_hydrogens mixed
_audit_creation_date 2018-06-13
_audit_creation_method
;
Olex2 1.2
(compiled 2018.05.29 svn.r3508 for OlexSys, GUI svn.r5506)
;
_cell_angle_alpha 90
_cell_angle_beta 105.253(5)
_cell_angle_gamma 90
_cell_formula_units_Z 2
_cell_length_a 10.8505(5)
_cell_length_b 10.4670(4)
_cell_length_c 18.8893(9)
_cell_measurement_reflns_used 2604
_cell_measurement_temperature 150.03(10)
_cell_measurement_theta_max 26.6090
_cell_measurement_theta_min 3.8420
_cell_volume 2069.73(17)
_computing_cell_refinement
;
CrysAlisPro, Agilent Technologies,
Version 1.171.37.33 (release 27-03-2014 CrysAlis171 .NET)
(compiled Mar 27 2014,17:12:48)
;
_computing_data_collection
;
CrysAlisPro, Agilent Technologies,
Version 1.171.37.33 (release 27-03-2014 CrysAlis171 .NET)
(compiled Mar 27 2014,17:12:48)
;
_computing_data_reduction
;
CrysAlisPro, Agilent Technologies,
Version 1.171.37.33 (release 27-03-2014 CrysAlis171 .NET)
(compiled Mar 27 2014,17:12:48)
;
_computing_molecular_graphics 'Olex2 (Dolomanov et al., 2009)'
_computing_publication_material 'Olex2 (Dolomanov et al., 2009)'
_computing_structure_refinement 'ShelXL (Sheldrick, 2015)'
_computing_structure_solution 'ShelXT (Sheldrick, 2015)'
_diffrn_ambient_temperature 150.03(10)
_diffrn_detector_area_resol_mean 8.0714
_diffrn_detector_type Eos
_diffrn_measured_fraction_theta_full 0.997
_diffrn_measured_fraction_theta_max 0.960
_diffrn_measurement_details
;
#__ type_ start__ end____ width___ exp.time_
  1 omega   20.00   84.00   1.0000    1.0650
omega____ theta____ kappa____ phi______ frames
    -       18.8601   57.0000  -60.0000 64

#__ type_ start__ end____ width___ exp.time_
  2 omega   13.00   72.00   1.0000    1.0650
omega____ theta____ kappa____ phi______ frames
    -       18.8601   37.0000  -90.0000 59

#__ type_ start__ end____ width___ exp.time_
  3 omega  -48.00   11.00   1.0000    1.0650
omega____ theta____ kappa____ phi______ frames
    -       18.8601    0.0000  -60.0000 59

#__ type_ start__ end____ width___ exp.time_
  4 omega  -70.00  -30.00   1.0000    1.0650
omega____ theta____ kappa____ phi______ frames
    -      -17.7663  135.0000   90.0000 40
;
_diffrn_measurement_device 'four-circle diffractometer'
_diffrn_measurement_device_type 'SuperNova, Single source at offset, Eos'
_diffrn_measurement_method '\w scans'
_diffrn_radiation_type MoK\a
_diffrn_radiation_wavelength 0.71073
_diffrn_reflns_av_R_equivalents 0.0447
_diffrn_reflns_av_unetI/netI 0.0798
_diffrn_reflns_Laue_measured_fraction_full 0.997
_diffrn_reflns_Laue_measured_fraction_max 0.960
_diffrn_reflns_limit_h_max 13
_diffrn_reflns_limit_h_min -14
_diffrn_reflns_limit_k_max 12
_diffrn_reflns_limit_k_min -13
_diffrn_reflns_limit_l_max 13
_diffrn_reflns_limit_l_min -24
_diffrn_reflns_number 9115
_diffrn_reflns_point_group_measured_fraction_full 0.997
_diffrn_reflns_point_group_measured_fraction_max 0.960
_diffrn_reflns_theta_full 26.000
_diffrn_reflns_theta_max 27.500
_diffrn_reflns_theta_min 3.856
_exptl_absorpt_coefficient_mu 1.115
_exptl_absorpt_correction_T_max 1.00000
_exptl_absorpt_correction_T_min 0.93439
_exptl_absorpt_correction_type multi-scan
_exptl_absorpt_process_details
;
CrysAlisPro, Agilent Technologies,
Version 1.171.37.33 (release 27-03-2014 CrysAlis171 .NET)
(compiled Mar 27 2014,17:12:48)
Empirical absorption correction using spherical harmonics,
 implemented in SCALE3 ABSPACK scaling algorithm.
;
_exptl_crystal_colour green
_exptl_crystal_colour_primary green
_exptl_crystal_density_diffrn 1.627
_exptl_crystal_description block
_exptl_crystal_F_000 1036
_exptl_crystal_size_max 0.22
_exptl_crystal_size_mid 0.1
_exptl_crystal_size_min 0.05
_refine_diff_density_max 0.547
_refine_diff_density_min -0.599
_refine_diff_density_rms 0.094
_refine_ls_extinction_method none
_refine_ls_goodness_of_fit_ref 1.055
_refine_ls_hydrogen_treatment constr
_refine_ls_matrix_type full
_refine_ls_number_parameters 378
_refine_ls_number_reflns 4572
_refine_ls_number_restraints 357
_refine_ls_restrained_S_all 1.021
_refine_ls_R_factor_all 0.0787
_refine_ls_R_factor_gt 0.0524
_refine_ls_shift/su_max 0.001
_refine_ls_shift/su_mean 0.000
_refine_ls_structure_factor_coef Fsqd
_refine_ls_weighting_details 'w=1/[\s^2^(Fo^2^)+(0.0357P)^2^+1.6827P] where P=(Fo^2^+2Fc^2^)/3'
_refine_ls_weighting_scheme calc
_refine_ls_wR_factor_gt 0.1027
_refine_ls_wR_factor_ref 0.1221
_reflns_Friedel_coverage 0.000
_reflns_number_gt 3310
_reflns_number_total 4572
_reflns_threshold_expression 'I > 2\s(I)'
_cod_data_source_file ao8b01111_si_003.cif
_cod_data_source_block argp1017sai
_cod_original_cell_volume 2069.73(16)
_cod_database_code 4515923
_shelx_shelxl_version_number 2018/1
_shelx_space_group_comment
;
The symmetry employed for this shelxl refinement is uniquely defined
by the following loop, which should always be used as a source of
symmetry information in preference to the above space-group names.
They are only intended as comments.
;
_shelx_estimated_absorpt_t_max 0.946
_shelx_estimated_absorpt_t_min 0.791
_olex2_refinement_description
;
1. Fixed Uiso
 At 1.2 times of:
  All C(H) groups, All N(H,H) groups
 At 1.5 times of:
  All O(H) groups, All O(H,H) groups
2. Restrained distances
 C14A-C13A \\sim C9-C14 \\sim C14-C13 \\sim C13-C12 \\sim C13A-C12A \\sim
C12A-C11A \\sim C12-C11 ~
 C11A-C10A \\sim C11-C10 \\sim C9-C10
 with sigma of 0.02
3. Uiso/Uaniso restraints and constraints
C14 \\sim C14A \\sim C9 \\sim C13 \\sim C13A \\sim C12 \\sim C12A \\sim C11
\\sim C11A \\sim C10A \\sim C10: within 2A with sigma of 0.005 and sigma for
terminal atoms of 0.01
O7 \\sim O8 \\sim C16 \\sim O8A \\sim C16A \\sim O7A: within 2A with sigma of
0.04 and sigma for terminal atoms of 0.08
4. Rigid body (RIGU) restrains
 O7, O8, C16, O8A, C16A, O7A
 with sigma for 1-2 distances of 0.004 and sigma for 1-3 distances of 0.004
 C14, C14A, C9, C13, C13A, C12, C12A, C11, C11A, C10A, C10
 with sigma for 1-2 distances of 0.004 and sigma for 1-3 distances of 0.004
5. Others
 Sof(O7A)=Sof(C16A)=Sof(O8A)=Sof(H8A)=Sof(O9A)=Sof(H9AA)=Sof(H9AB)=Sof(C10A)=
 Sof(C11A)=Sof(H11A)=Sof(C12A)=Sof(H12A)=Sof(C13A)=Sof(H13A)=Sof(C14A)=
 Sof(H14A)=1-FVAR(1)
 Sof(C10)=Sof(C11)=Sof(H11)=Sof(C12)=Sof(H12)=Sof(C13)=Sof(H13)=Sof(C14)=
 Sof(H14)=Sof(O9)=Sof(H9A)=Sof(H9B)=Sof(C16)=Sof(O8)=Sof(H8)=Sof(O7)=FVAR(1)
6.a Free rotating group:
 O9(H9A,H9B), O9A(H9AA,H9AB)
6.b Rotating group:
 N3(H3A,H3B)
6.c Aromatic/amide H refined with riding coordinates:
 C3(H3), C4(H4A), C5(H5), C6(H6), C11(H11), C12(H12), C13(H13), C14(H14),
 C18(H18), C19(H19), C20(H20), C11A(H11A), C12A(H12A), C13A(H13A), C14A(H14A)
6.d Fitted hexagon refined as free rotating group:
 C9(C10,C11,C12,C13,C14)
6.e Idealised tetrahedral OH refined as rotating group:
 O4(H4), O8(H8), O8A(H8A)
;
_olex2_submission_special_instructions 'No special instructions were received'

loop_
_space_group_symop_operation_xyz
'x, y, z'
'-x+1/2, y+1/2, -z+1/2'
'-x, -y, -z'
'x-1/2, -y-1/2, z-1/2'

loop_
_atom_site_label
_atom_site_type_symbol
_atom_site_fract_x
_atom_site_fract_y
_atom_site_fract_z
_atom_site_U_iso_or_equiv
_atom_site_adp_type
_atom_site_occupancy
_atom_site_site_symmetry_order
_atom_site_calc_flag
_atom_site_refinement_flags_posn
_atom_site_refinement_flags_adp
_atom_site_refinement_flags_occupancy
_atom_site_disorder_assembly
_atom_site_disorder_group
Cu1 Cu 1.02380(4) 0.37467(4) 0.49715(2) 0.02105(14) Uani 1 1 d . . . . .
O1 O 1.0309(2) 0.4049(2) 0.39540(13) 0.0225(5) Uani 1 1 d . . . . .
O2 O 0.9983(2) 0.6169(2) 0.40272(14) 0.0261(6) Uani 1 1 d . . . . .
O3 O 1.0030(3) 0.8553(2) 0.30627(14) 0.0322(6) Uani 1 1 d . . . . .
O4 O 1.1886(2) 0.7923(2) 0.38183(13) 0.0253(6) Uani 1 1 d . . . . .
H4 H 1.174527 0.851704 0.408534 0.038 Uiso 1 1 calc GR . . . .
N1 N 1.1115(3) 0.1835(3) 0.51177(15) 0.0209(6) Uani 1 1 d . . . . .
N2 N 1.1707(3) -0.0219(3) 0.47567(16) 0.0239(7) Uani 1 1 d . . . . .
N3 N 1.0418(3) 0.1141(3) 0.39179(17) 0.0381(9) Uani 1 1 d . . . . .
H3A H 1.057673 0.053538 0.364210 0.046 Uiso 1 1 d GR . . . .
H3B H 1.063668 0.185928 0.375691 0.046 Uiso 1 1 d GR . . . .
C1 C 1.0605(3) 0.5382(3) 0.30059(19) 0.0220(8) Uani 1 1 d . . . . .
C2 C 1.0951(4) 0.6588(3) 0.28066(19) 0.0257(8) Uani 1 1 d . . . . .
C3 C 1.1353(4) 0.6729(4) 0.2177(2) 0.0413(11) Uani 1 1 d . . . . .
H3 H 1.160387 0.754661 0.204590 0.050 Uiso 1 1 calc R . . . .
C4 C 1.1393(5) 0.5671(4) 0.1731(2) 0.0497(13) Uani 1 1 d . . . . .
H4A H 1.167528 0.577208 0.129887 0.060 Uiso 1 1 calc R . . . .
C5 C 1.1027(4) 0.4486(4) 0.1914(2) 0.0368(10) Uani 1 1 d . . . . .
H5 H 1.103338 0.377393 0.160376 0.044 Uiso 1 1 calc R . . . .
C6 C 1.0651(3) 0.4339(4) 0.2552(2) 0.0283(9) Uani 1 1 d . . . . .
H6 H 1.041851 0.351521 0.268432 0.034 Uiso 1 1 calc R . . . .
C7 C 1.0256(3) 0.5185(3) 0.37130(19) 0.0205(8) Uani 1 1 d . . . . .
C8 C 1.0891(4) 0.7778(3) 0.32527(19) 0.0253(8) Uani 1 1 d . . . . .
C9 C 0.6250(3) 0.4191(3) 0.42797(17) 0.0179(6) Uani 1 1 d D U . . .
C10 C 0.5406(5) 0.4851(6) 0.3717(3) 0.0179(12) Uani 0.583(19) 1 d DG U P A 1
C11 C 0.4097(4) 0.4755(8) 0.3631(4) 0.0194(13) Uani 0.583(19) 1 d DG U P A 1
H11 H 0.352088 0.520600 0.324697 0.023 Uiso 0.583(19) 1 calc R . P A 1
C12 C 0.3632(3) 0.3998(9) 0.4108(5) 0.0171(12) Uani 0.583(19) 1 d DG U P A 1
H12 H 0.273742 0.393222 0.404939 0.021 Uiso 0.583(19) 1 calc R . P A 1
C13 C 0.4475(6) 0.3338(8) 0.4670(4) 0.0158(12) Uani 0.583(19) 1 d DG U P A 1
H13 H 0.415726 0.282095 0.499626 0.019 Uiso 0.583(19) 1 calc R . P A 1
C14 C 0.5784(5) 0.3435(6) 0.4756(3) 0.0158(11) Uani 0.583(19) 1 d DG U P A 1
H14 H 0.636057 0.298345 0.514073 0.019 Uiso 0.583(19) 1 calc R . P A 1
C15 C 0.7677(3) 0.4396(3) 0.45219(19) 0.0243(8) Uani 1 1 d . . . . .
C17 C 1.1094(3) 0.0920(3) 0.4611(2) 0.0233(8) Uani 1 1 d . . . . .
C18 C 1.2363(4) -0.0430(4) 0.5453(2) 0.0302(9) Uani 1 1 d . . . . .
H18 H 1.278544 -0.122652 0.557372 0.036 Uiso 1 1 calc R . . . .
C19 C 1.2453(4) 0.0457(4) 0.6002(2) 0.0311(9) Uani 1 1 d . . . . .
H19 H 1.293541 0.029880 0.649149 0.037 Uiso 1 1 calc R . . . .
C20 C 1.1807(3) 0.1582(3) 0.5803(2) 0.0254(8) Uani 1 1 d . . . . .
H20 H 1.185163 0.221460 0.617019 0.030 Uiso 1 1 calc R . . . .
O9 O 0.7762(11) 0.7247(11) 0.2247(8) 0.037(2) Uani 0.583(19) 1 d . . P A 1
H9A H 0.722678 0.785539 0.219561 0.055 Uiso 0.583(19) 1 d G . P A 1
H9B H 0.846997 0.757799 0.247305 0.055 Uiso 0.583(19) 1 d G . P A 1
C16 C 0.5794(11) 0.5695(9) 0.3146(4) 0.021(2) Uani 0.583(19) 1 d . U P A 1
O8 O 0.6970(10) 0.5424(10) 0.3071(5) 0.0272(19) Uani 0.583(19) 1 d . U P A 1
H8 H 0.718448 0.598362 0.280719 0.041 Uiso 0.583(19) 1 calc GR . P A 1
O7 O 0.5093(12) 0.6486(6) 0.2768(4) 0.040(2) Uani 0.583(19) 1 d . U P A 1
O7A O 0.7359(13) 0.5003(14) 0.3137(7) 0.029(2) Uani 0.417(19) 1 d . U P A 2
C16A C 0.6382(17) 0.5434(12) 0.3203(7) 0.021(3) Uani 0.417(19) 1 d . U P A 2
O8A O 0.5796(16) 0.6497(9) 0.2876(6) 0.035(3) Uani 0.417(19) 1 d . U P A 2
H8A H 0.624367 0.683712 0.262707 0.053 Uiso 0.417(19) 1 calc GR . P A 2
O9A O 0.7328(18) 0.7527(17) 0.2143(12) 0.045(4) Uani 0.417(19) 1 d . . P A 2
H9AA H 0.719169 0.807744 0.180046 0.068 Uiso 0.417(19) 1 d G . P A 2
H9AB H 0.797876 0.780758 0.246137 0.068 Uiso 0.417(19) 1 d G . P A 2
C10A C 0.5591(11) 0.4869(12) 0.3651(6) 0.0186(13) Uani 0.417(19) 1 d D U P A 2
C11A C 0.4277(11) 0.4894(13) 0.3522(7) 0.0211(14) Uani 0.417(19) 1 d D U P A 2
H11A H 0.379998 0.536780 0.311208 0.025 Uiso 0.417(19) 1 calc R . P A 2
C12A C 0.3615(9) 0.4273(13) 0.3952(7) 0.0180(14) Uani 0.417(19) 1 d D U P A 2
H12A H 0.271240 0.434629 0.385025 0.022 Uiso 0.417(19) 1 calc R . P A 2
C13A C 0.4298(10) 0.3536(13) 0.4539(7) 0.0162(13) Uani 0.417(19) 1 d D U P A 2
H13A H 0.385747 0.306184 0.482554 0.019 Uiso 0.417(19) 1 calc R . P A 2
C14A C 0.5619(10) 0.3495(11) 0.4705(6) 0.0157(12) Uani 0.417(19) 1 d D U P A 2
H14A H 0.608968 0.299519 0.510501 0.019 Uiso 0.417(19) 1 calc R . P A 2
O6 O 0.8398(2) 0.3427(2) 0.45860(15) 0.0328(7) Uani 1 1 d . . . . .
O5 O 0.8030(2) 0.5529(2) 0.46807(12) 0.0221(5) Uani 1 1 d . . . . .

loop_
_atom_site_aniso_label
_atom_site_aniso_U_11
_atom_site_aniso_U_22
_atom_site_aniso_U_33
_atom_site_aniso_U_23
_atom_site_aniso_U_13
_atom_site_aniso_U_12
Cu1 0.0163(2) 0.0156(2) 0.0344(3) -0.00707(18) 0.01222(19) -0.00146(17)
O1 0.0190(13) 0.0173(13) 0.0309(14) -0.0041(10) 0.0060(11) -0.0012(10)
O2 0.0269(14) 0.0174(13) 0.0421(15) -0.0036(11) 0.0235(12) 0.0006(10)
O3 0.0401(17) 0.0244(14) 0.0302(15) 0.0013(11) 0.0058(13) 0.0121(12)
O4 0.0332(15) 0.0165(13) 0.0281(13) -0.0047(10) 0.0114(12) 0.0024(11)
N1 0.0171(15) 0.0167(15) 0.0288(16) -0.0073(12) 0.0058(13) 0.0018(12)
N2 0.0266(17) 0.0152(15) 0.0288(16) -0.0044(13) 0.0051(14) 0.0042(12)
N3 0.052(2) 0.0242(19) 0.0311(18) -0.0092(14) -0.0021(17) 0.0076(17)
C1 0.0176(18) 0.0223(19) 0.0254(18) -0.0032(15) 0.0045(15) 0.0056(15)
C2 0.031(2) 0.0207(19) 0.0237(19) 0.0012(15) 0.0046(16) 0.0085(16)
C3 0.068(3) 0.030(2) 0.029(2) 0.0071(18) 0.019(2) 0.013(2)
C4 0.082(4) 0.046(3) 0.023(2) 0.003(2) 0.019(2) 0.023(3)
C5 0.042(3) 0.037(2) 0.029(2) -0.0103(19) 0.0037(19) 0.016(2)
C6 0.025(2) 0.023(2) 0.035(2) -0.0070(17) 0.0054(17) 0.0052(16)
C7 0.0077(16) 0.0186(19) 0.035(2) -0.0036(15) 0.0045(15) -0.0013(13)
C8 0.039(2) 0.0185(19) 0.0207(18) 0.0016(15) 0.0120(17) 0.0013(17)
C9 0.0195(15) 0.0132(14) 0.0213(14) -0.0057(12) 0.0057(12) -0.0011(12)
C10 0.025(2) 0.015(2) 0.016(2) -0.0028(18) 0.0082(19) -0.004(2)
C11 0.024(2) 0.017(2) 0.015(2) 0.0018(19) 0.0024(19) 0.0036(19)
C12 0.0155(19) 0.019(3) 0.017(3) 0.003(2) 0.0037(18) 0.0055(18)
C13 0.014(2) 0.017(2) 0.016(2) 0.0029(18) 0.0016(18) 0.0052(19)
C14 0.012(2) 0.016(2) 0.017(2) 0.0008(18) 0.0004(19) 0.0027(19)
C15 0.024(2) 0.026(2) 0.0268(19) -0.0070(16) 0.0131(16) -0.0037(16)
C17 0.0176(18) 0.0210(19) 0.031(2) -0.0062(16) 0.0068(16) -0.0017(15)
C18 0.030(2) 0.021(2) 0.039(2) 0.0039(17) 0.0063(18) 0.0087(16)
C19 0.038(2) 0.027(2) 0.0259(19) -0.0030(17) 0.0041(17) 0.0052(18)
C20 0.0233(19) 0.026(2) 0.0274(19) -0.0081(16) 0.0071(16) 0.0019(16)
O9 0.032(5) 0.036(6) 0.038(5) 0.010(4) 0.002(4) -0.009(4)
C16 0.025(5) 0.017(4) 0.022(4) -0.011(3) 0.009(3) -0.001(3)
O8 0.029(6) 0.029(5) 0.027(3) 0.003(3) 0.013(4) -0.004(4)
O7 0.046(6) 0.037(3) 0.039(3) 0.015(2) 0.012(4) 0.010(3)
O7A 0.028(6) 0.033(7) 0.025(4) 0.007(4) 0.008(4) 0.002(4)
C16A 0.027(8) 0.008(5) 0.028(6) -0.004(4) 0.007(5) -0.002(5)
O8A 0.035(7) 0.024(4) 0.043(5) 0.011(3) 0.004(5) 0.003(4)
O9A 0.048(9) 0.040(8) 0.044(7) 0.016(6) 0.005(8) 0.008(6)
C10A 0.023(2) 0.016(2) 0.017(2) -0.004(2) 0.006(2) -0.001(2)
C11A 0.026(2) 0.018(2) 0.018(3) 0.000(2) 0.002(2) 0.003(2)
C12A 0.016(2) 0.017(3) 0.017(3) 0.002(2) -0.0017(19) 0.006(2)
C13A 0.013(2) 0.018(3) 0.017(3) 0.001(2) 0.001(2) 0.005(2)
C14A 0.013(2) 0.016(2) 0.016(2) 0.000(2) -0.001(2) 0.004(2)
O6 0.0154(13) 0.0232(14) 0.0615(19) -0.0193(13) 0.0130(13) -0.0044(11)
O5 0.0197(13) 0.0192(13) 0.0284(13) -0.0087(11) 0.0085(11) -0.0055(10)

loop_
_atom_type_symbol
_atom_type_description
_atom_type_scat_dispersion_real
_atom_type_scat_dispersion_imag
_atom_type_scat_source
C C 0.0033 0.0016 'International Tables Vol C Tables 4.2.6.8 and 6.1.1.4'
H H 0.0000 0.0000 'International Tables Vol C Tables 4.2.6.8 and 6.1.1.4'
Cu Cu 0.3201 1.2651 'International Tables Vol C Tables 4.2.6.8 and 6.1.1.4'
N N 0.0061 0.0033 'International Tables Vol C Tables 4.2.6.8 and 6.1.1.4'
O O 0.0106 0.0060 'International Tables Vol C Tables 4.2.6.8 and 6.1.1.4'

loop_
_geom_angle_atom_site_label_1
_geom_angle_atom_site_label_2
_geom_angle_atom_site_label_3
_geom_angle
_geom_angle_site_symmetry_1
_geom_angle_site_symmetry_3
O1 Cu1 Cu1 86.51(7) . 3_766
O1 Cu1 O2 167.34(9) . 3_766
O1 Cu1 N1 98.17(10) . .
O1 Cu1 O5 89.13(10) . 3_766
O2 Cu1 Cu1 81.06(7) 3_766 3_766
O2 Cu1 N1 94.47(10) 3_766 .
O2 Cu1 O5 90.52(10) 3_766 3_766
N1 Cu1 Cu1 164.93(8) . 3_766
O6 Cu1 Cu1 89.63(7) . 3_766
O6 Cu1 O1 87.85(11) . .
O6 Cu1 O2 89.71(11) . 3_766
O6 Cu1 N1 104.80(10) . .
O6 Cu1 O5 167.16(10) . 3_766
O5 Cu1 Cu1 77.72(7) 3_766 3_766
O5 Cu1 N1 87.99(10) 3_766 .
C7 O1 Cu1 119.4(2) . .
C7 O2 Cu1 126.2(2) . 3_766
C8 O4 H4 109.5 . .
C17 N1 Cu1 129.1(2) . .
C20 N1 Cu1 114.5(2) . .
C20 N1 C17 116.4(3) . .
C18 N2 C17 116.7(3) . .
H3A N3 H3B 107.9 . .
C17 N3 H3A 108.5 . .
C17 N3 H3B 111.2 . .
C2 C1 C6 119.0(3) . .
C2 C1 C7 121.0(3) . .
C6 C1 C7 119.9(3) . .
C1 C2 C8 122.6(3) . .
C3 C2 C1 119.9(3) . .
C3 C2 C8 117.5(3) . .
C2 C3 H3 119.9 . .
C2 C3 C4 120.1(4) . .
C4 C3 H3 119.9 . .
C3 C4 H4A 119.8 . .
C5 C4 C3 120.4(4) . .
C5 C4 H4A 119.8 . .
C4 C5 H5 120.2 . .
C4 C5 C6 119.6(4) . .
C6 C5 H5 120.2 . .
C1 C6 H6 119.5 . .
C5 C6 C1 121.0(4) . .
C5 C6 H6 119.5 . .
O1 C7 C1 116.9(3) . .
O2 C7 O1 126.1(3) . .
O2 C7 C1 116.9(3) . .
O3 C8 O4 124.5(3) . .
O3 C8 C2 121.7(3) . .
O4 C8 C2 113.7(3) . .
C10 C9 C14 120.0 . .
C10 C9 C15 125.3(3) . .
C14 C9 C15 113.8(3) . .
C10A C9 C15 115.9(6) . .
C14A C9 C15 121.4(5) . .
C14A C9 C10A 122.3(7) . .
C9 C10 C16 125.1(4) . .
C11 C10 C9 120.0 . .
C11 C10 C16 114.9(4) . .
C10 C11 H11 120.0 . .
C10 C11 C12 120.0 . .
C12 C11 H11 120.0 . .
C11 C12 H12 120.0 . .
C13 C12 C11 120.0 . .
C13 C12 H12 120.0 . .
C12 C13 H13 120.0 . .
C14 C13 C12 120.0 . .
C14 C13 H13 120.0 . .
C9 C14 H14 120.0 . .
C13 C14 C9 120.0 . .
C13 C14 H14 120.0 . .
O6 C15 C9 118.3(3) . .
O5 C15 C9 115.5(3) . .
O5 C15 O6 126.1(3) . .
N1 C17 N2 124.3(3) . .
N3 C17 N1 118.2(3) . .
N3 C17 N2 117.5(3) . .
N2 C18 H18 118.6 . .
N2 C18 C19 122.9(3) . .
C19 C18 H18 118.6 . .
C18 C19 H19 121.8 . .
C20 C19 C18 116.4(3) . .
C20 C19 H19 121.8 . .
N1 C20 C19 123.3(3) . .
N1 C20 H20 118.3 . .
C19 C20 H20 118.3 . .
H9A O9 H9B 104.6 . .
O8 C16 C10 113.3(7) . .
O7 C16 C10 123.8(7) . .
O7 C16 O8 122.8(8) . .
C16 O8 H8 109.5 . .
O7A C16A O8A 126.3(12) . .
O7A C16A C10A 125.2(10) . .
O8A C16A C10A 108.4(12) . .
C16A O8A H8A 109.5 . .
H9AA O9A H9AB 104.5 . .
C9 C10A C16A 116.3(9) . .
C11A C10A C9 115.4(9) . .
C11A C10A C16A 128.2(10) . .
C10A C11A H11A 118.0 . .
C12A C11A C10A 124.0(9) . .
C12A C11A H11A 118.0 . .
C11A C12A H12A 120.7 . .
C11A C12A C13A 118.6(8) . .
C13A C12A H12A 120.7 . .
C12A C13A H13A 120.0 . .
C14A C13A C12A 119.9(8) . .
C14A C13A H13A 120.0 . .
C9 C14A H14A 120.3 . .
C13A C14A C9 119.4(8) . .
C13A C14A H14A 120.3 . .
C15 O6 Cu1 116.2(2) . .
C15 O5 Cu1 130.2(2) . 3_766

loop_
_geom_bond_atom_site_label_1
_geom_bond_atom_site_label_2
_geom_bond_distance
_geom_bond_site_symmetry_2
Cu1 Cu1 2.6817(8) 3_766
Cu1 O1 1.969(2) .
Cu1 O2 1.970(2) 3_766
Cu1 N1 2.201(3) .
Cu1 O6 1.965(2) .
Cu1 O5 1.971(2) 3_766
O1 C7 1.269(4) .
O2 C7 1.263(4) .
O3 C8 1.218(4) .
O4 H4 0.8400 .
O4 C8 1.313(4) .
N1 C17 1.350(4) .
N1 C20 1.342(4) .
N2 C17 1.358(4) .
N2 C18 1.339(4) .
N3 H3A 0.8661 .
N3 H3B 0.8672 .
N3 C17 1.342(4) .
C1 C2 1.397(5) .
C1 C6 1.398(5) .
C1 C7 1.495(5) .
C2 C3 1.378(5) .
C2 C8 1.514(5) .
C3 H3 0.9500 .
C3 C4 1.400(6) .
C4 H4A 0.9500 .
C4 C5 1.374(6) .
C5 H5 0.9500 .
C5 C6 1.378(5) .
C6 H6 0.9500 .
C9 C10 1.3900 .
C9 C14 1.3900 .
C9 C15 1.510(4) .
C9 C10A 1.406(11) .
C9 C14A 1.391(11) .
C10 C11 1.3900 .
C10 C16 1.536(10) .
C11 H11 0.9500 .
C11 C12 1.3900 .
C12 H12 0.9500 .
C12 C13 1.3900 .
C13 H13 0.9500 .
C13 C14 1.3900 .
C14 H14 0.9500 .
C15 O6 1.267(4) .
C15 O5 1.259(4) .
C18 H18 0.9500 .
C18 C19 1.376(5) .
C19 H19 0.9500 .
C19 C20 1.371(5) .
C20 H20 0.9500 .
O9 H9A 0.8497 .
O9 H9B 0.8486 .
C16 O8 1.350(9) .
C16 O7 1.220(11) .
O8 H8 0.8400 .
O7A C16A 1.188(18) .
C16A O8A 1.348(15) .
C16A C10A 1.478(18) .
O8A H8A 0.8400 .
O9A H9AA 0.8500 .
O9A H9AB 0.8499 .
C10A C11A 1.382(10) .
C11A H11A 0.9500 .
C11A C12A 1.381(10) .
C12A H12A 0.9500 .
C12A C13A 1.393(9) .
C13A H13A 0.9500 .
C13A C14A 1.385(9) .
C14A H14A 0.9500 .

loop_
_geom_hbond_atom_site_label_D
_geom_hbond_atom_site_label_H
_geom_hbond_atom_site_label_A
_geom_hbond_distance_DH
_geom_hbond_distance_HA
_geom_hbond_distance_DA
_geom_hbond_angle_DHA
_geom_hbond_site_symmetry_A
_geom_hbond_publ_flag
O4 H4 N2 0.84 1.84 2.673(4) 170.7 1_565 yes
O9 H9B O3 0.85 2.04 2.882(12) 172.3 . yes
O8 H8 O9 0.84 1.90 2.739(17) 176.8 . yes
O8A H8A O9A 0.84 1.82 2.66(3) 175.3 . yes
O9A H9AA O7A 0.85 2.07 2.68(3) 128.7 2_655 yes

loop_
_geom_torsion_atom_site_label_1
_geom_torsion_atom_site_label_2
_geom_torsion_atom_site_label_3
_geom_torsion_atom_site_label_4
_geom_torsion
_geom_torsion_site_symmetry_1
_geom_torsion_site_symmetry_4
Cu1 O1 C7 O2 -10.5(4) . .
Cu1 O1 C7 C1 166.7(2) . .
Cu1 O2 C7 O1 7.8(5) 3_766 .
Cu1 O2 C7 C1 -169.4(2) 3_766 .
Cu1 N1 C17 N2 177.7(2) . .
Cu1 N1 C17 N3 -2.7(5) . .
Cu1 N1 C20 C19 -178.4(3) . .
N2 C18 C19 C20 1.2(6) . .
C1 C2 C3 C4 1.2(6) . .
C1 C2 C8 O3 -102.8(4) . .
C1 C2 C8 O4 81.8(4) . .
C2 C1 C6 C5 -0.1(5) . .
C2 C1 C7 O1 -160.5(3) . .
C2 C1 C7 O2 16.9(5) . .
C2 C3 C4 C5 0.3(7) . .
C3 C2 C8 O3 76.5(5) . .
C3 C2 C8 O4 -98.9(4) . .
C3 C4 C5 C6 -1.7(6) . .
C4 C5 C6 C1 1.6(6) . .
C6 C1 C2 C3 -1.2(5) . .
C6 C1 C2 C8 178.1(3) . .
C6 C1 C7 O1 16.2(5) . .
C6 C1 C7 O2 -166.3(3) . .
C7 C1 C2 C3 175.5(3) . .
C7 C1 C2 C8 -5.2(5) . .
C7 C1 C6 C5 -177.0(3) . .
C8 C2 C3 C4 -178.2(4) . .
C9 C10 C11 C12 0.0 . .
C9 C10 C16 O8 21.2(10) . .
C9 C10 C16 O7 -162.6(8) . .
C9 C15 O6 Cu1 -175.7(2) . .
C9 C15 O5 Cu1 179.3(2) . 3_766
C9 C10A C11A C12A -2.1(13) . .
C10 C9 C14 C13 0.0 . .
C10 C9 C15 O6 -130.1(5) . .
C10 C9 C15 O5 53.7(5) . .
C10 C11 C12 C13 0.0 . .
C11 C10 C16 O8 -157.6(6) . .
C11 C10 C16 O7 18.6(10) . .
C11 C12 C13 C14 0.0 . .
C12 C13 C14 C9 0.0 . .
C14 C9 C10 C11 0.0 . .
C14 C9 C10 C16 -178.7(8) . .
C14 C9 C15 O6 61.2(5) . .
C14 C9 C15 O5 -115.0(4) . .
C15 C9 C10 C11 -168.0(3) . .
C15 C9 C10 C16 13.2(9) . .
C15 C9 C14 C13 169.3(3) . .
C15 C9 C10A C16A 14.7(13) . .
C15 C9 C10A C11A -166.9(6) . .
C15 C9 C14A C13A 167.5(6) . .
C17 N1 C20 C19 -1.0(5) . .
C17 N2 C18 C19 -1.5(6) . .
C18 N2 C17 N1 0.4(5) . .
C18 N2 C17 N3 -179.2(3) . .
C18 C19 C20 N1 0.1(6) . .
C20 N1 C17 N2 0.8(5) . .
C20 N1 C17 N3 -179.6(3) . .
C16 C10 C11 C12 178.8(7) . .
O7A C16A C10A C9 31(2) . .
O7A C16A C10A C11A -147.2(14) . .
C16A C10A C11A C12A 176.0(13) . .
O8A C16A C10A C9 -150.0(10) . .
O8A C16A C10A C11A 31.9(15) . .
C10A C9 C15 O6 -123.9(7) . .
C10A C9 C15 O5 59.9(8) . .
C10A C9 C14A C13A -4.7(12) . .
C10A C11A C12A C13A -2.4(13) . .
C11A C12A C13A C14A 3.5(12) . .
C12A C13A C14A C9 -0.1(12) . .
C14A C9 C15 O6 63.5(8) . .
C14A C9 C15 O5 -112.8(8) . .
C14A C9 C10A C16A -172.7(11) . .
C14A C9 C10A C11A 5.7(12) . .
O6 C15 O5 Cu1 3.4(5) . 3_766
O5 C15 O6 Cu1 0.1(5) . .
